data_4023364
loop_
_publ_author_name
'Min Zheng'
'Fang-fang Li'
'Ling Ni'
'Wei-wei Yang'
'Xiang Gao'

_publ_section_title
;
 Synthesis and Identification of Heterocyclic Derivatives of
 Fullerene C~60~: Unexpected Reaction of Anionic C~60~ with
 Benzonitrile
;
_journal_name_full 'Journal of Organic Chemistry'
_journal_page_first 3159
_journal_page_last 3168
_journal_paper_doi 10.1021/jo702678c
_journal_volume 73
_journal_year 2008
_chemical_formula_moiety 'C81.50 H19 N O S'
_chemical_formula_sum 'C81.5 H19 N O S'
_chemical_formula_weight 1060.04
_chemical_melting_point ?
_chemical_name_systematic
;
 ?
;
_space_group_IT_number 2
_symmetry_cell_setting triclinic
_symmetry_space_group_name_Hall '-P 1'
_symmetry_space_group_name_H-M 'P -1'
_atom_sites_solution_hydrogens geom
_atom_sites_solution_primary direct
_atom_sites_solution_secondary difmap
_audit_creation_method SHELXL-97
_cell_angle_alpha 93.812(2)
_cell_angle_beta 104.287(2)
_cell_angle_gamma 95.025(2)
_cell_formula_units_Z 2
_cell_length_a 9.9186(8)
_cell_length_b 12.4763(10)
_cell_length_c 18.4869(14)
_cell_measurement_temperature 187(2)
_cell_measurement_theta_max 25.03
_cell_measurement_theta_min 1.65
_cell_volume 2199.2(3)
_computing_cell_refinement 'Bruker SMART'
_computing_data_collection 'Bruker SMART'
_computing_data_reduction 'Bruker SAINT software (Bruker, 1999)'
_computing_molecular_graphics 'SHELXTL-PLUS (Sheldrick, 1990)'
_computing_publication_material SHELXL-97
_computing_structure_refinement 'SHELXL-97 (Sheldrick, 1997)'
_computing_structure_solution 'SHELXS-97(Sheldrick, 1997)'
_diffrn_ambient_temperature 187(2)
_diffrn_measured_fraction_theta_full 0.983
_diffrn_measured_fraction_theta_max 0.983
_diffrn_measurement_device_type 'Bruker SMART APEX CCD'
_diffrn_measurement_method 'phi and omega scans'
_diffrn_radiation_monochromator graphite
_diffrn_radiation_source 'fine-focus sealed tube'
_diffrn_radiation_type MoK\a
_diffrn_radiation_wavelength 0.71073
_diffrn_reflns_av_R_equivalents 0.0364
_diffrn_reflns_av_sigmaI/netI 0.0876
_diffrn_reflns_limit_h_max 11
_diffrn_reflns_limit_h_min -11
_diffrn_reflns_limit_k_max 14
_diffrn_reflns_limit_k_min -11
_diffrn_reflns_limit_l_max 21
_diffrn_reflns_limit_l_min -21
_diffrn_reflns_number 11403
_diffrn_reflns_theta_full 25.03
_diffrn_reflns_theta_max 25.03
_diffrn_reflns_theta_min 1.65
_diffrn_standards_decay_% 0
_diffrn_standards_interval_count 0
_diffrn_standards_interval_time .
_diffrn_standards_number 0
_exptl_absorpt_coefficient_mu 0.139
_exptl_absorpt_correction_T_max 0.9862
_exptl_absorpt_correction_T_min 0.9686
_exptl_absorpt_correction_type empirical
_exptl_absorpt_process_details SADABS
_exptl_crystal_colour black
_exptl_crystal_density_diffrn 1.601
_exptl_crystal_density_meas ?
_exptl_crystal_density_method 'not measured'
_exptl_crystal_description block
_exptl_crystal_F_000 1078
_exptl_crystal_size_max 0.23
_exptl_crystal_size_mid 0.16
_exptl_crystal_size_min 0.10
_refine_diff_density_max 0.245
_refine_diff_density_min -0.466
_refine_diff_density_rms 0.058
_refine_ls_extinction_method none
_refine_ls_goodness_of_fit_ref 1.026
_refine_ls_hydrogen_treatment mixed
_refine_ls_matrix_type full
_refine_ls_number_parameters 763
_refine_ls_number_reflns 7612
_refine_ls_number_restraints 0
_refine_ls_restrained_S_all 1.026
_refine_ls_R_factor_all 0.1258
_refine_ls_R_factor_gt 0.0698
_refine_ls_shift/su_max 0.000
_refine_ls_shift/su_mean 0.000
_refine_ls_structure_factor_coef Fsqd
_refine_ls_weighting_details 'calc w=1/[\s^2^(Fo^2^)+(0.0737P)^2^+0.0000P] where P=(Fo^2^+2Fc^2^)/3'
_refine_ls_weighting_scheme calc
_refine_ls_wR_factor_gt 0.1431
_refine_ls_wR_factor_ref 0.1713
_reflns_number_gt 4493
_reflns_number_total 7612
_reflns_threshold_expression >2sigma(I)
_cod_data_source_file jo702678c-File001.cif
_cod_data_source_block p355
_cod_depositor_comments
;
The following automatic conversions were performed:
'_symmetry_cell_setting' value 'Triclinic' changed to 'triclinic'
according to '/home/saulius/struct/CIF-dictionaries/cif_core.dic'
dictionary named 'cif_core.dic' version 2.4.1 from 2010-06-29.

Automatic conversion script
Id: cif_fix_enum 1527 2010-12-29 10:47:43Z saulius 

The following automatic conversions were performed:

'_chemical_melting_point' value 'not measured' was changed to '?' -
the value is undefined or not given.

Automatic conversion script
Id: cif_fix_values 1646 2011-03-28 12:23:43Z adriana 

The following automatic conversions were performed:

'_exptl_crystal_density_meas' value 'none' was changed to '?' - the
value is perceived as not measured.

Automatic conversion script
Id: cif_fix_values 3008 2015-01-20 13:52:24Z robertas 
;
_cod_original_formula_sum 'C81.50 H19 N O S'
_cod_database_code 4023364

loop_
_symmetry_equiv_pos_as_xyz
'x, y, z'
'-x, -y, -z'

loop_
_atom_site_label
_atom_site_type_symbol
_atom_site_fract_x
_atom_site_fract_y
_atom_site_fract_z
_atom_site_U_iso_or_equiv
_atom_site_adp_type
_atom_site_occupancy
_atom_site_symmetry_multiplicity
_atom_site_calc_flag
_atom_site_refinement_flags
_atom_site_disorder_assembly
_atom_site_disorder_group
S S 1.02271(18) -0.37795(16) -0.00363(9) 0.0951(6) Uani 1 1 d . . .
N1 N 0.7040(3) -0.2666(2) -0.10169(16) 0.0387(7) Uani 0.50 1 d P . .
O1 O 0.7040(3) -0.2666(2) -0.10169(16) 0.0387(7) Uani 0.50 1 d P . .
N2 N 0.4963(3) -0.1959(2) -0.13077(16) 0.0397(8) Uani 0.50 1 d P . .
O2 O 0.4963(3) -0.1959(2) -0.13077(16) 0.0397(8) Uani 0.50 1 d P . .
C1 C 0.6901(4) -0.3783(3) -0.2198(2) 0.0324(9) Uani 1 1 d . . .
C2 C 0.6143(4) -0.3507(3) -0.1561(2) 0.0310(9) Uani 1 1 d . . .
C3 C 0.4654(4) -0.3005(3) -0.1773(2) 0.0339(9) Uani 1 1 d . . .
C4 C 0.3970(4) -0.2821(3) -0.2618(2) 0.0293(9) Uani 1 1 d . . .
C5 C 0.4668(4) -0.3395(3) -0.3159(2) 0.0292(9) Uani 1 1 d . . .
C6 C 0.5922(4) -0.3811(3) -0.2979(2) 0.0293(9) Uani 1 1 d . . .
C7 C 0.7000(4) -0.5396(3) -0.2995(2) 0.0328(9) Uani 1 1 d . . .
C8 C 0.7271(4) -0.4964(3) -0.2231(2) 0.0315(9) Uani 1 1 d . . .
C9 C 0.3628(4) -0.3843(3) -0.3830(2) 0.0307(9) Uani 1 1 d . . .
C10 C 0.6786(4) -0.6498(3) -0.3197(2) 0.0369(10) Uani 1 1 d . . .
C11 C 0.5741(4) -0.6934(3) -0.3868(2) 0.0375(10) Uani 1 1 d . . .
C12 C 0.4976(5) -0.6250(3) -0.4320(2) 0.0389(10) Uani 1 1 d . . .
C13 C 0.3480(5) -0.6523(3) -0.4638(2) 0.0408(11) Uani 1 1 d . . .
C14 C 0.2813(4) -0.5529(3) -0.4637(2) 0.0365(10) Uani 1 1 d . . .
C15 C 0.1505(4) -0.5546(3) -0.4491(2) 0.0358(10) Uani 1 1 d . . .
C16 C 0.1229(4) -0.4675(3) -0.4003(2) 0.0357(10) Uani 1 1 d . . .
C17 C 0.2269(4) -0.3836(3) -0.3682(2) 0.0331(9) Uani 1 1 d . . .
C18 C 0.2465(4) -0.3377(3) -0.2925(2) 0.0297(9) Uani 1 1 d . . .
C19 C 0.6180(4) -0.4684(3) -0.3458(2) 0.0312(9) Uani 1 1 d . . .
C20 C 0.5209(4) -0.5096(3) -0.4109(2) 0.0344(10) Uani 1 1 d . . .
C21 C 0.3890(4) -0.4655(3) -0.4303(2) 0.0343(10) Uani 1 1 d . . .
C22 C 0.3719(4) -0.3742(3) -0.1432(2) 0.0328(9) Uani 1 1 d . . .
C23 C 0.4504(4) -0.4471(3) -0.0987(2) 0.0329(9) Uani 1 1 d . . .
C24 C 0.5856(4) -0.4451(3) -0.1127(2) 0.0315(9) Uani 1 1 d . . .
C25 C 0.6491(4) -0.5391(3) -0.1115(2) 0.0337(9) Uani 1 1 d . . .
C26 C 0.7227(4) -0.5647(3) -0.1693(2) 0.0346(10) Uani 1 1 d . . .
C27 C 0.6968(4) -0.6807(3) -0.1888(2) 0.0370(10) Uani 1 1 d . . .
C28 C 0.6769(4) -0.7232(3) -0.2619(2) 0.0362(10) Uani 1 1 d . . .
C29 C 0.5677(4) -0.8112(3) -0.2939(2) 0.0392(10) Uani 1 1 d . . .
C30 C 0.4855(4) -0.8540(3) -0.2501(2) 0.0398(10) Uani 1 1 d . . .
C31 C 0.5071(4) -0.8111(3) -0.1729(2) 0.0400(10) Uani 1 1 d . . .
C32 C 0.6098(4) -0.7257(3) -0.1432(2) 0.0361(10) Uani 1 1 d . . .
C33 C 0.5809(4) -0.6381(3) -0.0953(2) 0.0363(10) Uani 1 1 d . . .
C34 C 0.4504(4) -0.6405(3) -0.0795(2) 0.0369(10) Uani 1 1 d . . .
C35 C 0.3444(4) -0.7289(3) -0.1103(2) 0.0390(10) Uani 1 1 d . . .
C36 C 0.3714(4) -0.8125(3) -0.1562(2) 0.0388(10) Uani 1 1 d . . .
C37 C 0.2109(4) -0.6851(3) -0.1300(2) 0.0385(10) Uani 1 1 d . . .
C38 C 0.2370(4) -0.5694(3) -0.1105(2) 0.0392(10) Uani 1 1 d . . .
C39 C 0.1106(4) -0.7267(3) -0.1943(2) 0.0413(11) Uani 1 1 d . . .
C40 C 0.1375(4) -0.8133(3) -0.2421(2) 0.0410(11) Uani 1 1 d . . .
C41 C 0.2666(4) -0.8556(3) -0.2237(2) 0.0411(11) Uani 1 1 d . . .
C42 C 0.3375(4) -0.8815(3) -0.2809(2) 0.0404(10) Uani 1 1 d . . .
C43 C 0.2767(4) -0.8642(3) -0.3546(2) 0.0398(10) Uani 1 1 d . . .
C44 C 0.3620(5) -0.8200(3) -0.4007(2) 0.0399(10) Uani 1 1 d . . .
C45 C 0.5056(4) -0.7935(3) -0.3712(2) 0.0401(11) Uani 1 1 d . . .
C46 C 0.2821(5) -0.7477(3) -0.4489(2) 0.0408(11) Uani 1 1 d . . .
C47 C 0.1469(4) -0.7484(3) -0.4325(2) 0.0409(10) Uani 1 1 d . . .
C48 C 0.1441(4) -0.8199(3) -0.3739(2) 0.0401(10) Uani 1 1 d . . .
C49 C 0.0762(4) -0.7961(3) -0.3190(2) 0.0424(11) Uani 1 1 d . . .
C50 C 0.0087(4) -0.6971(3) -0.3191(2) 0.0380(10) Uani 1 1 d . . .
C51 C 0.0815(4) -0.6540(3) -0.4330(2) 0.0404(10) Uani 1 1 d . . .
C52 C 0.0107(4) -0.6276(3) -0.3748(2) 0.0378(10) Uani 1 1 d . . .
C53 C 0.0306(4) -0.6539(3) -0.2423(2) 0.0386(10) Uani 1 1 d . . .
C54 C 0.0567(4) -0.5433(3) -0.2235(2) 0.0381(10) Uani 1 1 d . . .
C55 C 0.0595(4) -0.4704(3) -0.2814(2) 0.0359(10) Uani 1 1 d . . .
C56 C 0.0362(4) -0.5116(3) -0.3551(2) 0.0364(10) Uani 1 1 d . . .
C57 C 0.1626(4) -0.5001(3) -0.1560(2) 0.0375(10) Uani 1 1 d . . .
C58 C 0.2309(4) -0.4002(3) -0.1720(2) 0.0326(9) Uani 1 1 d . . .
C59 C 0.1651(4) -0.3808(3) -0.2506(2) 0.0330(9) Uani 1 1 d . . .
C60 C 0.3841(4) -0.5421(3) -0.0809(2) 0.0365(10) Uani 1 1 d . . .
C61 C 0.8294(4) -0.3030(3) -0.2143(2) 0.0387(10) Uani 1 1 d . . .
H61A H 0.8793 -0.2877 -0.1607 0.046 Uiso 1 1 calc R . .
H61B H 0.8897 -0.3439 -0.2389 0.046 Uiso 1 1 calc R . .
C62 C 0.8141(4) -0.1970(3) -0.2482(2) 0.0344(9) Uani 1 1 d . . .
C63 C 0.8018(4) -0.1925(3) -0.3245(2) 0.0434(11) Uani 1 1 d . . .
H63 H 0.8010 -0.2571 -0.3549 0.052 Uiso 1 1 calc R . .
C64 C 0.7906(4) -0.0961(3) -0.3568(2) 0.0456(11) Uani 1 1 d . . .
H64 H 0.7811 -0.0952 -0.4092 0.055 Uiso 1 1 calc R . .
C65 C 0.7931(4) -0.0019(3) -0.3140(3) 0.0437(11) Uani 1 1 d . . .
H65 H 0.7851 0.0644 -0.3364 0.052 Uiso 1 1 calc R . .
C66 C 0.8072(4) -0.0037(3) -0.2381(3) 0.0465(11) Uani 1 1 d . . .
H66 H 0.8106 0.0616 -0.2079 0.056 Uiso 1 1 calc R . .
C67 C 0.8164(4) -0.1008(3) -0.2059(2) 0.0405(10) Uani 1 1 d . . .
H67 H 0.8245 -0.1013 -0.1536 0.049 Uiso 1 1 calc R . .
C68 C 0.6274(4) -0.1879(3) -0.0908(2) 0.0395(10) Uani 1 1 d . . .
C69 C 0.6897(5) -0.0938(3) -0.0385(2) 0.0417(11) Uani 1 1 d . . .
C70 C 0.8140(5) -0.0999(4) 0.0151(2) 0.0561(13) Uani 1 1 d . . .
H70 H 0.8592 -0.1641 0.0162 0.067 Uiso 1 1 calc R . .
C71 C 0.8714(6) -0.0133(5) 0.0661(3) 0.0798(18) Uani 1 1 d . . .
H71 H 0.9543 -0.0188 0.1039 0.096 Uiso 1 1 calc R . .
C72 C 0.8102(8) 0.0815(5) 0.0633(3) 0.086(2) Uani 1 1 d . . .
H72 H 0.8509 0.1412 0.0989 0.104 Uiso 1 1 calc R . .
C73 C 0.6900(8) 0.0896(4) 0.0088(3) 0.0856(19) Uani 1 1 d . . .
H73 H 0.6487 0.1556 0.0059 0.103 Uiso 1 1 calc R . .
C74 C 0.6292(6) 0.0016(4) -0.0419(3) 0.0662(15) Uani 1 1 d . . .
H74 H 0.5454 0.0070 -0.0791 0.079 Uiso 1 1 calc R . .
C75 C 0.4002(4) -0.1575(3) -0.2722(2) 0.0366(10) Uani 1 1 d . . .
H75A H 0.3546 -0.1226 -0.2363 0.044 Uiso 1 1 calc R . .
H75B H 0.4988 -0.1252 -0.2601 0.044 Uiso 1 1 calc R . .
C76 C 0.3279(4) -0.1341(3) -0.3504(2) 0.0332(9) Uani 1 1 d . . .
C77 C 0.3998(4) -0.1205(3) -0.4053(2) 0.0425(11) Uani 1 1 d . . .
H77 H 0.4978 -0.1253 -0.3937 0.051 Uiso 1 1 calc R . .
C78 C 0.3303(5) -0.1002(3) -0.4769(2) 0.0459(11) Uani 1 1 d . . .
H78 H 0.3807 -0.0915 -0.5140 0.055 Uiso 1 1 calc R . .
C79 C 0.1887(5) -0.0925(3) -0.4945(2) 0.0462(11) Uani 1 1 d . . .
H79 H 0.1408 -0.0793 -0.5438 0.055 Uiso 1 1 calc R . .
C80 C 0.1164(4) -0.1043(3) -0.4398(2) 0.0434(11) Uani 1 1 d . . .
H80 H 0.0189 -0.0978 -0.4515 0.052 Uiso 1 1 calc R . .
C81 C 0.1841(4) -0.1250(3) -0.3695(2) 0.0357(10) Uani 1 1 d . . .
H81 H 0.1328 -0.1334 -0.3328 0.043 Uiso 1 1 calc R . .
C82 C 1.0000 -0.5000 0.0000 0.064(2) Uani 1 2 d S . .

loop_
_atom_site_aniso_label
_atom_site_aniso_U_11
_atom_site_aniso_U_22
_atom_site_aniso_U_33
_atom_site_aniso_U_23
_atom_site_aniso_U_13
_atom_site_aniso_U_12
S 0.0813(12) 0.1347(16) 0.0746(11) 0.0161(11) 0.0185(9) 0.0397(11)
N1 0.0347(18) 0.0354(18) 0.0393(18) -0.0020(14) -0.0003(15) -0.0002(14)
O1 0.0347(18) 0.0354(18) 0.0393(18) -0.0020(14) -0.0003(15) -0.0002(14)
N2 0.042(2) 0.0339(18) 0.0387(18) -0.0063(14) 0.0043(16) 0.0029(14)
O2 0.042(2) 0.0339(18) 0.0387(18) -0.0063(14) 0.0043(16) 0.0029(14)
C1 0.021(2) 0.034(2) 0.041(2) 0.0054(18) 0.0039(18) 0.0016(17)
C2 0.027(2) 0.031(2) 0.033(2) 0.0026(17) 0.0024(18) 0.0047(17)
C3 0.034(2) 0.029(2) 0.038(2) -0.0026(18) 0.0091(19) 0.0053(18)
C4 0.030(2) 0.025(2) 0.032(2) 0.0013(17) 0.0074(18) 0.0061(17)
C5 0.029(2) 0.025(2) 0.033(2) 0.0075(17) 0.0072(18) 0.0009(17)
C6 0.024(2) 0.030(2) 0.034(2) 0.0078(17) 0.0100(18) -0.0067(17)
C7 0.018(2) 0.038(2) 0.048(3) 0.007(2) 0.0171(19) 0.0044(17)
C8 0.014(2) 0.035(2) 0.044(3) 0.0022(19) 0.0056(18) 0.0005(16)
C9 0.034(2) 0.026(2) 0.031(2) 0.0092(17) 0.0056(18) -0.0004(17)
C10 0.027(2) 0.037(2) 0.053(3) 0.001(2) 0.020(2) 0.0073(18)
C11 0.037(3) 0.035(2) 0.046(3) -0.008(2) 0.023(2) 0.008(2)
C12 0.050(3) 0.042(3) 0.030(2) -0.0030(19) 0.023(2) 0.006(2)
C13 0.054(3) 0.044(3) 0.024(2) -0.0055(19) 0.013(2) 0.003(2)
C14 0.046(3) 0.042(3) 0.019(2) -0.0027(18) 0.0046(19) 0.004(2)
C15 0.038(3) 0.035(2) 0.023(2) -0.0005(17) -0.0126(18) 0.0016(19)
C16 0.028(2) 0.038(2) 0.036(2) 0.0050(19) -0.0032(19) 0.0069(19)
C17 0.029(2) 0.031(2) 0.036(2) 0.0057(18) -0.0004(19) 0.0058(18)
C18 0.024(2) 0.025(2) 0.040(2) 0.0038(18) 0.0059(18) 0.0066(17)
C19 0.028(2) 0.035(2) 0.036(2) 0.0052(18) 0.0172(19) -0.0012(18)
C20 0.037(2) 0.043(3) 0.029(2) 0.0044(19) 0.020(2) 0.0029(19)
C21 0.040(3) 0.039(2) 0.025(2) 0.0076(18) 0.0091(19) 0.0024(19)
C22 0.037(3) 0.033(2) 0.029(2) -0.0067(17) 0.0120(19) 0.0059(18)
C23 0.039(2) 0.035(2) 0.022(2) -0.0068(17) 0.0054(18) 0.0029(19)
C24 0.030(2) 0.035(2) 0.024(2) -0.0001(17) -0.0021(17) 0.0029(18)
C25 0.027(2) 0.037(2) 0.030(2) 0.0056(18) -0.0039(18) 0.0025(18)
C26 0.020(2) 0.036(2) 0.046(3) 0.005(2) 0.0026(19) 0.0041(17)
C27 0.022(2) 0.036(2) 0.052(3) 0.008(2) 0.005(2) 0.0117(18)
C28 0.029(2) 0.029(2) 0.054(3) 0.002(2) 0.016(2) 0.0133(18)
C29 0.035(3) 0.027(2) 0.058(3) -0.002(2) 0.014(2) 0.0085(19)
C30 0.040(3) 0.023(2) 0.058(3) 0.005(2) 0.012(2) 0.0090(19)
C31 0.042(3) 0.028(2) 0.050(3) 0.013(2) 0.006(2) 0.009(2)
C32 0.031(2) 0.033(2) 0.042(3) 0.0115(19) 0.002(2) 0.0072(19)
C33 0.038(3) 0.039(2) 0.029(2) 0.0132(19) -0.0010(19) 0.0026(19)
C34 0.046(3) 0.041(3) 0.023(2) 0.0127(19) 0.005(2) 0.002(2)
C35 0.045(3) 0.037(3) 0.039(3) 0.016(2) 0.015(2) 0.000(2)
C36 0.040(3) 0.031(2) 0.048(3) 0.019(2) 0.012(2) 0.0025(19)
C37 0.036(3) 0.046(3) 0.037(3) 0.010(2) 0.017(2) -0.003(2)
C38 0.036(3) 0.056(3) 0.032(2) 0.007(2) 0.020(2) 0.002(2)
C39 0.032(2) 0.042(3) 0.057(3) 0.011(2) 0.026(2) -0.002(2)
C40 0.031(2) 0.031(2) 0.060(3) 0.010(2) 0.013(2) -0.0100(19)
C41 0.042(3) 0.026(2) 0.057(3) 0.011(2) 0.014(2) -0.0032(19)
C42 0.044(3) 0.020(2) 0.057(3) 0.0017(19) 0.013(2) 0.0021(19)
C43 0.038(3) 0.025(2) 0.053(3) -0.0066(19) 0.011(2) -0.0038(19)
C44 0.046(3) 0.026(2) 0.044(3) -0.0159(19) 0.010(2) 0.0054(19)
C45 0.040(3) 0.032(2) 0.051(3) -0.015(2) 0.019(2) 0.009(2)
C46 0.050(3) 0.039(3) 0.029(2) -0.0117(19) 0.006(2) 0.002(2)
C47 0.041(3) 0.037(3) 0.036(2) -0.0101(19) 0.000(2) -0.004(2)
C48 0.034(2) 0.029(2) 0.048(3) -0.008(2) -0.001(2) -0.0094(18)
C49 0.030(2) 0.034(2) 0.057(3) 0.002(2) 0.007(2) -0.0117(19)
C50 0.020(2) 0.037(2) 0.052(3) -0.002(2) 0.005(2) -0.0055(18)
C51 0.033(2) 0.040(3) 0.036(2) -0.0048(19) -0.008(2) -0.0031(19)
C52 0.019(2) 0.043(3) 0.045(3) -0.002(2) -0.0016(19) -0.0008(18)
C53 0.019(2) 0.044(3) 0.057(3) 0.006(2) 0.018(2) -0.0014(18)
C54 0.023(2) 0.042(3) 0.056(3) 0.003(2) 0.022(2) 0.0045(19)
C55 0.020(2) 0.043(3) 0.047(3) 0.003(2) 0.0097(19) 0.0124(18)
C56 0.019(2) 0.037(2) 0.047(3) 0.000(2) -0.0019(19) 0.0043(18)
C57 0.036(3) 0.048(3) 0.036(2) -0.002(2) 0.023(2) 0.007(2)
C58 0.029(2) 0.036(2) 0.036(2) -0.0051(18) 0.0135(19) 0.0069(18)
C59 0.025(2) 0.030(2) 0.045(3) -0.0016(19) 0.009(2) 0.0109(17)
C60 0.046(3) 0.040(3) 0.025(2) 0.0031(18) 0.014(2) -0.002(2)
C61 0.023(2) 0.035(2) 0.056(3) 0.007(2) 0.008(2) -0.0004(18)
C62 0.022(2) 0.032(2) 0.047(3) 0.0017(19) 0.0088(19) -0.0025(17)
C63 0.041(3) 0.042(3) 0.051(3) 0.001(2) 0.023(2) -0.003(2)
C64 0.045(3) 0.046(3) 0.050(3) 0.007(2) 0.023(2) -0.004(2)
C65 0.035(3) 0.041(3) 0.059(3) 0.014(2) 0.017(2) 0.002(2)
C66 0.045(3) 0.031(2) 0.060(3) 0.002(2) 0.010(2) -0.001(2)
C67 0.034(3) 0.038(3) 0.047(3) 0.005(2) 0.009(2) -0.0038(19)
C68 0.039(3) 0.037(3) 0.039(3) 0.0031(19) 0.005(2) 0.003(2)
C69 0.052(3) 0.034(3) 0.035(2) -0.0021(19) 0.006(2) -0.004(2)
C70 0.058(3) 0.054(3) 0.044(3) 0.004(2) -0.001(2) -0.019(2)
C71 0.080(4) 0.078(4) 0.060(4) 0.004(3) -0.006(3) -0.032(4)
C72 0.114(6) 0.072(4) 0.056(4) -0.022(3) 0.014(4) -0.036(4)
C73 0.132(6) 0.043(3) 0.077(4) -0.016(3) 0.023(4) 0.006(3)
C74 0.089(4) 0.044(3) 0.055(3) -0.007(2) 0.002(3) 0.011(3)
C75 0.034(2) 0.032(2) 0.040(2) -0.0008(18) 0.0031(19) 0.0051(18)
C76 0.032(2) 0.021(2) 0.044(3) 0.0029(18) 0.004(2) 0.0020(17)
C77 0.034(2) 0.037(3) 0.057(3) 0.011(2) 0.011(2) 0.0039(19)
C78 0.059(3) 0.038(3) 0.046(3) 0.007(2) 0.022(2) 0.009(2)
C79 0.052(3) 0.043(3) 0.036(3) 0.005(2) -0.001(2) -0.001(2)
C80 0.034(3) 0.037(3) 0.050(3) -0.001(2) -0.004(2) -0.0015(19)
C81 0.036(2) 0.026(2) 0.044(3) 0.0030(18) 0.009(2) 0.0033(18)
C82 0.062(5) 0.084(6) 0.059(5) 0.022(4) 0.027(4) 0.042(4)

loop_
_atom_type_symbol
_atom_type_description
_atom_type_scat_dispersion_real
_atom_type_scat_dispersion_imag
_atom_type_scat_source
C C 0.0033 0.0016 'International Tables Vol C Tables 4.2.6.8 and 6.1.1.4'
H H 0.0000 0.0000 'International Tables Vol C Tables 4.2.6.8 and 6.1.1.4'
S S 0.1246 0.1234 'International Tables Vol C Tables 4.2.6.8 and 6.1.1.4'
N N 0.0061 0.0033 'International Tables Vol C Tables 4.2.6.8 and 6.1.1.4'
O O 0.0106 0.0060 'International Tables Vol C Tables 4.2.6.8 and 6.1.1.4'

loop_
_geom_angle_atom_site_label_1
_geom_angle_atom_site_label_2
_geom_angle_atom_site_label_3
_geom_angle
_geom_angle_site_symmetry_1
_geom_angle_site_symmetry_3
_geom_angle_publ_flag
C68 N1 C2 108.4(3) . . ?
C68 O1 C2 108.4(3) . . ?
C68 N2 C3 108.3(3) . . ?
C68 O2 C3 108.3(3) . . ?
C6 C1 C8 98.9(3) . . ?
C6 C1 C61 110.2(3) . . ?
C8 C1 C61 106.8(3) . . ?
C6 C1 C2 112.0(3) . . ?
C8 C1 C2 113.2(3) . . ?
C61 C1 C2 114.5(3) . . ?
O1 C2 N1 0.0(4) . . ?
O1 C2 C24 106.9(3) . . ?
N1 C2 C24 106.9(3) . . ?
O1 C2 C1 108.6(3) . . ?
N1 C2 C1 108.6(3) . . ?
C24 C2 C1 114.4(3) . . ?
O1 C2 C3 102.7(3) . . ?
N1 C2 C3 102.7(3) . . ?
C24 C2 C3 103.4(3) . . ?
C1 C2 C3 119.6(3) . . ?
O2 C3 N2 0.0(2) . . ?
O2 C3 C22 107.1(3) . . ?
N2 C3 C22 107.1(3) . . ?
O2 C3 C4 109.9(3) . . ?
N2 C3 C4 109.9(3) . . ?
C22 C3 C4 113.5(3) . . ?
O2 C3 C2 102.5(3) . . ?
N2 C3 C2 102.5(3) . . ?
C22 C3 C2 103.3(3) . . ?
C4 C3 C2 119.4(3) . . ?
C5 C4 C18 98.9(3) . . ?
C5 C4 C75 110.8(3) . . ?
C18 C4 C75 109.8(3) . . ?
C5 C4 C3 112.2(3) . . ?
C18 C4 C3 114.1(3) . . ?
C75 C4 C3 110.4(3) . . ?
C6 C5 C9 119.1(3) . . ?
C6 C5 C4 126.6(3) . . ?
C9 C5 C4 110.1(3) . . ?
C5 C6 C19 119.4(4) . . ?
C5 C6 C1 126.6(3) . . ?
C19 C6 C1 110.0(3) . . ?
C10 C7 C8 121.8(3) . . ?
C10 C7 C19 119.7(4) . . ?
C8 C7 C19 108.3(3) . . ?
C26 C8 C7 119.3(4) . . ?
C26 C8 C1 124.9(3) . . ?
C7 C8 C1 109.7(3) . . ?
C21 C9 C17 120.5(4) . . ?
C21 C9 C5 121.7(3) . . ?
C17 C9 C5 108.2(3) . . ?
C7 C10 C11 120.3(4) . . ?
C7 C10 C28 118.9(4) . . ?
C11 C10 C28 108.4(4) . . ?
C12 C11 C10 120.0(4) . . ?
C12 C11 C45 119.9(4) . . ?
C10 C11 C45 108.1(3) . . ?
C11 C12 C20 119.6(4) . . ?
C11 C12 C13 120.4(4) . . ?
C20 C12 C13 107.3(3) . . ?
C46 C13 C12 119.9(4) . . ?
C46 C13 C14 120.3(4) . . ?
C12 C13 C14 108.0(4) . . ?
C15 C14 C21 120.2(4) . . ?
C15 C14 C13 119.5(4) . . ?
C21 C14 C13 107.8(4) . . ?
C14 C15 C51 120.4(4) . . ?
C14 C15 C16 119.3(4) . . ?
C51 C15 C16 107.5(3) . . ?
C17 C16 C56 118.6(4) . . ?
C17 C16 C15 120.4(4) . . ?
C56 C16 C15 108.9(3) . . ?
C16 C17 C18 122.0(4) . . ?
C16 C17 C9 119.5(4) . . ?
C18 C17 C9 107.8(3) . . ?
C59 C18 C17 118.6(3) . . ?
C59 C18 C4 125.3(3) . . ?
C17 C18 C4 110.3(3) . . ?
C20 C19 C6 121.9(3) . . ?
C20 C19 C7 120.0(4) . . ?
C6 C19 C7 108.2(3) . . ?
C19 C20 C21 118.8(3) . . ?
C19 C20 C12 120.4(4) . . ?
C21 C20 C12 108.8(4) . . ?
C9 C21 C20 119.1(4) . . ?
C9 C21 C14 120.1(4) . . ?
C20 C21 C14 108.2(3) . . ?
C58 C22 C23 119.2(4) . . ?
C58 C22 C3 125.1(3) . . ?
C23 C22 C3 111.0(3) . . ?
C60 C23 C22 120.8(4) . . ?
C60 C23 C24 121.0(3) . . ?
C22 C23 C24 109.5(3) . . ?
C25 C24 C23 119.2(4) . . ?
C25 C24 C2 125.0(3) . . ?
C23 C24 C2 111.3(3) . . ?
C24 C25 C33 120.6(4) . . ?
C24 C25 C26 119.1(3) . . ?
C33 C25 C26 108.5(3) . . ?
C8 C26 C27 120.3(4) . . ?
C8 C26 C25 120.1(3) . . ?
C27 C26 C25 107.3(3) . . ?
C28 C27 C26 120.7(4) . . ?
C28 C27 C32 119.6(4) . . ?
C26 C27 C32 108.0(3) . . ?
C27 C28 C10 118.9(4) . . ?
C27 C28 C29 120.4(4) . . ?
C10 C28 C29 107.2(4) . . ?
C30 C29 C45 120.3(4) . . ?
C30 C29 C28 119.7(4) . . ?
C45 C29 C28 108.4(4) . . ?
C29 C30 C42 120.2(4) . . ?
C29 C30 C31 120.3(4) . . ?
C42 C30 C31 107.8(4) . . ?
C32 C31 C30 119.7(4) . . ?
C32 C31 C36 120.0(4) . . ?
C30 C31 C36 108.1(4) . . ?
C31 C32 C27 120.3(4) . . ?
C31 C32 C33 119.8(4) . . ?
C27 C32 C33 108.5(3) . . ?
C34 C33 C25 120.8(3) . . ?
C34 C33 C32 119.7(4) . . ?
C25 C33 C32 107.7(3) . . ?
C33 C34 C35 120.4(4) . . ?
C33 C34 C60 118.5(4) . . ?
C35 C34 C60 108.4(4) . . ?
C36 C35 C34 120.0(4) . . ?
C36 C35 C37 119.8(4) . . ?
C34 C35 C37 107.7(4) . . ?
C35 C36 C41 120.1(4) . . ?
C35 C36 C31 120.1(4) . . ?
C41 C36 C31 107.5(4) . . ?
C39 C37 C38 120.2(4) . . ?
C39 C37 C35 120.1(4) . . ?
C38 C37 C35 107.6(4) . . ?
C57 C38 C60 118.6(4) . . ?
C57 C38 C37 120.3(4) . . ?
C60 C38 C37 108.3(4) . . ?
C37 C39 C40 120.6(4) . . ?
C37 C39 C53 119.8(4) . . ?
C40 C39 C53 107.5(4) . . ?
C41 C40 C39 119.7(4) . . ?
C41 C40 C49 119.2(4) . . ?
C39 C40 C49 108.9(4) . . ?
C40 C41 C42 120.5(4) . . ?
C40 C41 C36 119.8(4) . . ?
C42 C41 C36 108.0(4) . . ?
C43 C42 C30 119.9(4) . . ?
C43 C42 C41 119.4(4) . . ?
C30 C42 C41 108.5(4) . . ?
C42 C43 C44 120.1(4) . . ?
C42 C43 C48 120.3(4) . . ?
C44 C43 C48 107.9(4) . . ?
C45 C44 C43 120.3(4) . . ?
C45 C44 C46 119.5(4) . . ?
C43 C44 C46 108.4(4) . . ?
C44 C45 C29 119.1(4) . . ?
C44 C45 C11 120.2(4) . . ?
C29 C45 C11 107.8(4) . . ?
C13 C46 C47 119.8(4) . . ?
C13 C46 C44 120.1(4) . . ?
C47 C46 C44 107.6(4) . . ?
C51 C47 C46 120.3(4) . . ?
C51 C47 C48 119.7(4) . . ?
C46 C47 C48 108.0(4) . . ?
C49 C48 C43 120.0(4) . . ?
C49 C48 C47 120.9(4) . . ?
C43 C48 C47 108.2(4) . . ?
C48 C49 C40 120.6(4) . . ?
C48 C49 C50 119.5(4) . . ?
C40 C49 C50 107.6(4) . . ?
C52 C50 C53 120.0(4) . . ?
C52 C50 C49 120.3(4) . . ?
C53 C50 C49 107.9(4) . . ?
C47 C51 C15 119.6(4) . . ?
C47 C51 C52 119.9(4) . . ?
C15 C51 C52 108.0(3) . . ?
C50 C52 C56 119.7(4) . . ?
C50 C52 C51 119.7(4) . . ?
C56 C52 C51 108.1(4) . . ?
C54 C53 C50 120.1(4) . . ?
C54 C53 C39 119.7(4) . . ?
C50 C53 C39 108.0(3) . . ?
C53 C54 C55 120.1(4) . . ?
C53 C54 C57 120.2(4) . . ?
C55 C54 C57 108.4(3) . . ?
C56 C55 C59 120.7(4) . . ?
C56 C55 C54 119.8(4) . . ?
C59 C55 C54 108.6(4) . . ?
C55 C56 C16 119.2(4) . . ?
C55 C56 C52 120.3(4) . . ?
C16 C56 C52 107.5(4) . . ?
C38 C57 C58 121.0(4) . . ?
C38 C57 C54 119.9(4) . . ?
C58 C57 C54 107.8(3) . . ?
C22 C58 C57 120.2(4) . . ?
C22 C58 C59 119.8(3) . . ?
C57 C58 C59 108.1(3) . . ?
C18 C59 C55 120.8(4) . . ?
C18 C59 C58 119.0(3) . . ?
C55 C59 C58 107.1(3) . . ?
C23 C60 C38 120.1(4) . . ?
C23 C60 C34 119.9(4) . . ?
C38 C60 C34 108.1(4) . . ?
C62 C61 C1 116.7(3) . . ?
C62 C61 H61A 108.1 . . ?
C1 C61 H61A 108.1 . . ?
C62 C61 H61B 108.1 . . ?
C1 C61 H61B 108.1 . . ?
H61A C61 H61B 107.3 . . ?
C67 C62 C63 117.3(4) . . ?
C67 C62 C61 122.6(4) . . ?
C63 C62 C61 120.0(4) . . ?
C64 C63 C62 121.3(4) . . ?
C64 C63 H63 119.3 . . ?
C62 C63 H63 119.3 . . ?
C65 C64 C63 120.4(4) . . ?
C65 C64 H64 119.8 . . ?
C63 C64 H64 119.8 . . ?
C64 C65 C66 119.6(4) . . ?
C64 C65 H65 120.2 . . ?
C66 C65 H65 120.2 . . ?
C65 C66 C67 120.0(4) . . ?
C65 C66 H66 120.0 . . ?
C67 C66 H66 120.0 . . ?
C62 C67 C66 121.4(4) . . ?
C62 C67 H67 119.3 . . ?
C66 C67 H67 119.3 . . ?
O2 C68 N2 0.0(4) . . ?
O2 C68 N1 117.9(4) . . ?
N2 C68 N1 117.9(4) . . ?
O2 C68 O1 117.9(4) . . ?
N2 C68 O1 117.9(4) . . ?
N1 C68 O1 0.0(3) . . ?
O2 C68 C69 121.7(4) . . ?
N2 C68 C69 121.7(4) . . ?
N1 C68 C69 120.3(4) . . ?
O1 C68 C69 120.3(4) . . ?
C74 C69 C70 119.4(4) . . ?
C74 C69 C68 121.3(4) . . ?
C70 C69 C68 119.2(4) . . ?
C71 C70 C69 119.9(5) . . ?
C71 C70 H70 120.0 . . ?
C69 C70 H70 120.0 . . ?
C70 C71 C72 120.7(6) . . ?
C70 C71 H71 119.7 . . ?
C72 C71 H71 119.7 . . ?
C71 C72 C73 119.8(5) . . ?
C71 C72 H72 120.1 . . ?
C73 C72 H72 120.1 . . ?
C72 C73 C74 120.0(5) . . ?
C72 C73 H73 120.0 . . ?
C74 C73 H73 120.0 . . ?
C69 C74 C73 120.2(5) . . ?
C69 C74 H74 119.9 . . ?
C73 C74 H74 119.9 . . ?
C76 C75 C4 113.2(3) . . ?
C76 C75 H75A 108.9 . . ?
C4 C75 H75A 108.9 . . ?
C76 C75 H75B 108.9 . . ?
C4 C75 H75B 108.9 . . ?
H75A C75 H75B 107.7 . . ?
C77 C76 C81 117.9(4) . . ?
C77 C76 C75 122.0(4) . . ?
C81 C76 C75 120.1(4) . . ?
C78 C77 C76 120.6(4) . . ?
C78 C77 H77 119.7 . . ?
C76 C77 H77 119.7 . . ?
C79 C78 C77 120.4(4) . . ?
C79 C78 H78 119.8 . . ?
C77 C78 H78 119.8 . . ?
C78 C79 C80 119.3(4) . . ?
C78 C79 H79 120.3 . . ?
C80 C79 H79 120.3 . . ?
C81 C80 C79 120.5(4) . . ?
C81 C80 H80 119.7 . . ?
C79 C80 H80 119.7 . . ?
C80 C81 C76 121.1(4) . . ?
C80 C81 H81 119.4 . . ?
C76 C81 H81 119.4 . . ?
S C82 S 180.00(12) 2_745 . ?

loop_
_geom_bond_atom_site_label_1
_geom_bond_atom_site_label_2
_geom_bond_distance
_geom_bond_site_symmetry_2
_geom_bond_publ_flag
S C82 1.528(2) . ?
N1 C68 1.328(5) . ?
N1 C2 1.469(4) . ?
O1 C68 1.328(5) . ?
O1 C2 1.469(4) . ?
N2 C68 1.319(5) . ?
N2 C3 1.478(4) . ?
O2 C68 1.319(5) . ?
O2 C3 1.478(4) . ?
C1 C6 1.524(5) . ?
C1 C8 1.551(5) . ?
C1 C61 1.579(5) . ?
C1 C2 1.581(5) . ?
C2 C24 1.514(5) . ?
C2 C3 1.624(5) . ?
C3 C22 1.524(5) . ?
C3 C4 1.583(5) . ?
C4 C5 1.526(5) . ?
C4 C18 1.543(5) . ?
C4 C75 1.578(5) . ?
C5 C6 1.363(5) . ?
C5 C9 1.445(5) . ?
C6 C19 1.438(5) . ?
C7 C10 1.384(5) . ?
C7 C8 1.430(5) . ?
C7 C19 1.439(5) . ?
C8 C26 1.358(5) . ?
C9 C21 1.378(5) . ?
C9 C17 1.441(5) . ?
C10 C11 1.445(5) . ?
C10 C28 1.454(5) . ?
C11 C12 1.376(5) . ?
C11 C45 1.450(5) . ?
C12 C20 1.449(5) . ?
C12 C13 1.455(6) . ?
C13 C46 1.385(5) . ?
C13 C14 1.456(5) . ?
C14 C15 1.387(5) . ?
C14 C21 1.445(5) . ?
C15 C51 1.447(5) . ?
C15 C16 1.454(5) . ?
C16 C17 1.392(5) . ?
C16 C56 1.442(5) . ?
C17 C18 1.436(5) . ?
C18 C59 1.354(5) . ?
C19 C20 1.378(5) . ?
C20 C21 1.437(5) . ?
C22 C58 1.369(5) . ?
C22 C23 1.420(5) . ?
C23 C60 1.403(5) . ?
C23 C24 1.425(5) . ?
C24 C25 1.378(5) . ?
C25 C33 1.441(5) . ?
C25 C26 1.468(5) . ?
C26 C27 1.452(5) . ?
C27 C28 1.379(5) . ?
C27 C32 1.452(5) . ?
C28 C29 1.455(6) . ?
C29 C30 1.384(5) . ?
C29 C45 1.449(6) . ?
C30 C42 1.439(6) . ?
C30 C31 1.448(6) . ?
C31 C32 1.389(6) . ?
C31 C36 1.452(5) . ?
C32 C33 1.452(5) . ?
C33 C34 1.394(5) . ?
C34 C35 1.436(6) . ?
C34 C60 1.442(5) . ?
C35 C36 1.387(5) . ?
C35 C37 1.449(5) . ?
C36 C41 1.449(6) . ?
C37 C39 1.384(6) . ?
C37 C38 1.449(6) . ?
C38 C57 1.379(5) . ?
C38 C60 1.428(6) . ?
C39 C40 1.434(6) . ?
C39 C53 1.459(5) . ?
C40 C41 1.401(5) . ?
C40 C49 1.441(6) . ?
C41 C42 1.442(5) . ?
C42 C43 1.388(5) . ?
C43 C44 1.442(5) . ?
C43 C48 1.444(6) . ?
C44 C45 1.395(6) . ?
C44 C46 1.456(5) . ?
C46 C47 1.445(6) . ?
C47 C51 1.393(5) . ?
C47 C48 1.452(6) . ?
C48 C49 1.380(6) . ?
C49 C50 1.455(5) . ?
C50 C52 1.393(5) . ?
C50 C53 1.442(5) . ?
C51 C52 1.458(5) . ?
C52 C56 1.452(5) . ?
C53 C54 1.385(5) . ?
C54 C55 1.454(5) . ?
C54 C57 1.455(6) . ?
C55 C56 1.380(5) . ?
C55 C59 1.445(5) . ?
C57 C58 1.448(5) . ?
C58 C59 1.485(5) . ?
C61 C62 1.504(5) . ?
C61 H61A 0.9900 . ?
C61 H61B 0.9900 . ?
C62 C67 1.384(5) . ?
C62 C63 1.391(5) . ?
C63 C64 1.379(5) . ?
C63 H63 0.9500 . ?
C64 C65 1.369(6) . ?
C64 H64 0.9500 . ?
C65 C66 1.376(6) . ?
C65 H65 0.9500 . ?
C66 C67 1.386(5) . ?
C66 H66 0.9500 . ?
C67 H67 0.9500 . ?
C68 C69 1.457(6) . ?
C69 C74 1.377(6) . ?
C69 C70 1.390(6) . ?
C70 C71 1.369(7) . ?
C70 H70 0.9500 . ?
C71 C72 1.374(8) . ?
C71 H71 0.9500 . ?
C72 C73 1.374(8) . ?
C72 H72 0.9500 . ?
C73 C74 1.384(7) . ?
C73 H73 0.9500 . ?
C74 H74 0.9500 . ?
C75 C76 1.507(5) . ?
C75 H75A 0.9900 . ?
C75 H75B 0.9900 . ?
C76 C77 1.389(5) . ?
C76 C81 1.399(5) . ?
C77 C78 1.384(5) . ?
C77 H77 0.9500 . ?
C78 C79 1.375(6) . ?
C78 H78 0.9500 . ?
C79 C80 1.385(6) . ?
C79 H79 0.9500 . ?
C80 C81 1.361(5) . ?
C80 H80 0.9500 . ?
C81 H81 0.9500 . ?
C82 S 1.528(2) 2_745 ?
